data_7019319
loop_
_publ_author_name
'Matsumoto, Takeshi'
'Wakizaka, Masanori'
'Yano, Hirokazu'
'Kobayashi, Atsushi'
'Chang, Ho-Chol'
'Kato, Masako'

_publ_section_title
;
 Coordination site-dependent cation binding and multi-responsible redox
 properties of Janus-head metalloligand,
 [Mo(V)(1,2-mercaptophenolato)(3)].
;
_journal_issue 27
_journal_name_full 'Dalton transactions (Cambridge, England : 2003)'
_journal_page_first 8303
_journal_page_last 8315
_journal_paper_doi 10.1039/c2dt30178d
_journal_volume 41
_journal_year 2012
_chemical_formula_moiety 'C38.50 H33 Cl3 Co Mo2 O8 S6 '
_chemical_formula_sum 'C38.5 H33 Cl3 Co Mo2 O8 S6'
_chemical_formula_weight 1173.21
_space_group_IT_number 2
_symmetry_cell_setting triclinic
_symmetry_Int_Tables_number 2
_symmetry_space_group_name_Hall '-P 1'
_symmetry_space_group_name_H-M 'P -1'
_cell_angle_alpha 96.542(3)
_cell_angle_beta 106.062(3)
_cell_angle_gamma 95.802(3)
_cell_formula_units_Z 2
_cell_length_a 11.356(2)
_cell_length_b 13.024(2)
_cell_length_c 14.982(3)
_cell_measurement_reflns_used 5432
_cell_measurement_temperature 163.1
_cell_measurement_theta_max 27.5
_cell_measurement_theta_min 3.1
_cell_volume 2095.0(6)
_computing_cell_refinement CrystalClear
_computing_data_collection CrystalClear
_computing_data_reduction CrystalStructure
_computing_publication_material 'CrystalStructure 3.8'
_computing_structure_refinement SHELXL
_computing_structure_solution SIR2004
_diffrn_ambient_temperature 163
_diffrn_detector_area_resol_mean 14.63
_diffrn_measured_fraction_theta_full 0.950
_diffrn_measured_fraction_theta_max 0.950
_diffrn_measurement_device_type 'Rigaku Mercury'
_diffrn_measurement_method \w
_diffrn_radiation_type 'Mo K\a'
_diffrn_radiation_wavelength 0.71070
_diffrn_reflns_av_R_equivalents 0.025
_diffrn_reflns_limit_h_max 14
_diffrn_reflns_limit_h_min -14
_diffrn_reflns_limit_k_max 16
_diffrn_reflns_limit_k_min -16
_diffrn_reflns_limit_l_max 11
_diffrn_reflns_limit_l_min -19
_diffrn_reflns_number 14583
_diffrn_reflns_theta_full 27.48
_diffrn_reflns_theta_max 27.48
_exptl_absorpt_coefficient_mu 1.522
_exptl_absorpt_correction_T_max 0.927
_exptl_absorpt_correction_T_min 0.786
_exptl_absorpt_correction_type multi-scan
_exptl_absorpt_process_details 'Jacobson, R. (1998) Private communication'
_exptl_crystal_colour brown
_exptl_crystal_density_diffrn 1.860
_exptl_crystal_density_method 'not measured'
_exptl_crystal_description prism
_exptl_crystal_F_000 1172.00
_exptl_crystal_size_max 0.05
_exptl_crystal_size_mid 0.05
_exptl_crystal_size_min 0.05
_refine_diff_density_max 2.34
_refine_diff_density_min -2.28
_refine_ls_extinction_method none
_refine_ls_goodness_of_fit_ref 1.014
_refine_ls_hydrogen_treatment refall
_refine_ls_number_parameters 533
_refine_ls_number_reflns 9140
_refine_ls_R_factor_gt 0.0534
_refine_ls_shift/su_max 0.0030
_refine_ls_structure_factor_coef Fsqd
_refine_ls_weighting_details 'w = 1/[\s^2^(Fo^2^)+(0.0745P)^2^+5.9561P] where P=(Fo^2^+2Fc^2^)/3'
_refine_ls_weighting_scheme calc
_refine_ls_wR_factor_ref 0.1418
_reflns_number_gt 7290
_reflns_number_total 9140
_reflns_threshold_expression F^2^>2.0\s(F^2^)
_cod_data_source_file c2dt30178d.txt
_cod_data_source_block '______101024Momp_CoCl2_CH2C'
_cod_original_formula_sum 'C38.50 H33 Cl3 Co Mo2 O8 S6 '
_cod_database_code 7019319

loop_
_symmetry_equiv_pos_site_id
_symmetry_equiv_pos_as_xyz
1 +X,+Y,+Z
2 -X,-Y,-Z

loop_
_atom_site_label
_atom_site_type_symbol
_atom_site_fract_x
_atom_site_fract_y
_atom_site_fract_z
_atom_site_U_iso_or_equiv
_atom_site_adp_type
_atom_site_occupancy
_atom_site_symmetry_multiplicity
_atom_site_calc_flag
_atom_site_refinement_flags
Mo(1) Mo 0.82856(4) 0.10739(3) 0.18523(3) 0.01865(12) Uani 1.00 1 d .
Mo(2) Mo 0.66880(4) 0.53040(3) 0.28108(3) 0.01652(11) Uani 1.00 1 d .
Co(1) Co 0.82735(6) 0.33039(5) 0.31749(5) 0.01638(14) Uani 1.00 1 d .
Cl(1) Cl 1.05418(17) 0.28078(13) -0.02562(13) 0.0454(4) Uani 1.00 1 d .
Cl(2) Cl 1.1816(2) 0.37644(17) 0.16674(13) 0.0570(5) Uani 1.00 1 d .
Cl(3) Cl 0.9981(4) 0.9506(6) 0.4113(3) 0.194(3) Uani 1.00 1 d .
S(1) S 0.71629(16) -0.04416(10) 0.20311(10) 0.0301(3) Uani 1.00 1 d .
S(2) S 0.68108(13) 0.10985(10) 0.04341(9) 0.0236(2) Uani 1.00 1 d .
S(3) S 0.92412(13) 0.00405(10) 0.09480(9) 0.0231(2) Uani 1.00 1 d .
S(4) S 0.76331(13) 0.68751(10) 0.25626(11) 0.0272(3) Uani 1.00 1 d .
S(5) S 0.55771(13) 0.49650(10) 0.12447(9) 0.0218(2) Uani 1.00 1 d .
S(6) S 0.50462(12) 0.62009(10) 0.29858(9) 0.0211(2) Uani 1.00 1 d .
O(1) O 0.7911(3) 0.1609(2) 0.3082(2) 0.0200(7) Uani 1.00 1 d .
O(2) O 0.8406(3) 0.2673(2) 0.1860(2) 0.0173(7) Uani 1.00 1 d .
O(3) O 1.0071(3) 0.1381(2) 0.2650(2) 0.0261(8) Uani 1.00 1 d .
O(4) O 0.8483(3) 0.4976(2) 0.3104(2) 0.0180(7) Uani 1.00 1 d .
O(5) O 0.6470(3) 0.3691(2) 0.2643(2) 0.0166(6) Uani 1.00 1 d .
O(6) O 0.6866(3) 0.5293(2) 0.4187(2) 0.0214(7) Uani 1.00 1 d .
O(7) O 0.8124(3) 0.3752(2) 0.4514(2) 0.0246(8) Uani 1.00 1 d .
O(8) O 1.0117(3) 0.3108(2) 0.3734(2) 0.0231(7) Uani 1.00 1 d .
C(1) C 0.6882(5) -0.0059(4) 0.3106(3) 0.0236(11) Uani 1.00 1 d .
C(2) C 0.6293(5) -0.0748(4) 0.3541(4) 0.0278(12) Uani 1.00 1 d .
C(3) C 0.6204(5) -0.0433(4) 0.4421(4) 0.0270(11) Uani 1.00 1 d .
C(4) C 0.6676(5) 0.0576(4) 0.4872(4) 0.0269(11) Uani 1.00 1 d .
C(5) C 0.7262(5) 0.1283(4) 0.4440(3) 0.0232(10) Uani 1.00 1 d .
C(6) C 0.7354(4) 0.0966(3) 0.3545(3) 0.0194(10) Uani 1.00 1 d .
C(7) C 0.7220(5) 0.2373(4) 0.0255(3) 0.0225(10) Uani 1.00 1 d .
C(8) C 0.6793(5) 0.2732(4) -0.0605(3) 0.0256(11) Uani 1.00 1 d .
C(9) C 0.7183(5) 0.3742(4) -0.0690(4) 0.0310(12) Uani 1.00 1 d .
C(10) C 0.8000(5) 0.4401(4) 0.0080(4) 0.0289(12) Uani 1.00 1 d .
C(11) C 0.8417(5) 0.4064(4) 0.0935(3) 0.0243(11) Uani 1.00 1 d .
C(12) C 0.8008(4) 0.3043(4) 0.1019(3) 0.0195(10) Uani 1.00 1 d .
C(13) C 1.0731(5) 0.0115(3) 0.1714(3) 0.0217(10) Uani 1.00 1 d .
C(14) C 1.1637(5) -0.0469(4) 0.1553(4) 0.0258(11) Uani 1.00 1 d .
C(15) C 1.2805(5) -0.0288(4) 0.2199(4) 0.0276(11) Uani 1.00 1 d .
C(16) C 1.3077(5) 0.0478(4) 0.2979(4) 0.0284(12) Uani 1.00 1 d .
C(17) C 1.2178(5) 0.1055(4) 0.3153(3) 0.0265(11) Uani 1.00 1 d .
C(18) C 1.0996(5) 0.0870(3) 0.2529(3) 0.0203(10) Uani 1.00 1 d .
C(19) C 0.9156(5) 0.6611(4) 0.2748(3) 0.0241(11) Uani 1.00 1 d .
C(20) C 1.0096(5) 0.7329(4) 0.2629(4) 0.0334(13) Uani 1.00 1 d .
C(21) C 1.1274(5) 0.7079(5) 0.2786(4) 0.0375(15) Uani 1.00 1 d .
C(22) C 1.1540(5) 0.6127(4) 0.3063(4) 0.0304(12) Uani 1.00 1 d .
C(23) C 1.0630(5) 0.5421(4) 0.3195(3) 0.0229(10) Uani 1.00 1 d .
C(24) C 0.9435(4) 0.5656(3) 0.3030(3) 0.0191(10) Uani 1.00 1 d .
C(25) C 0.5013(4) 0.3647(4) 0.1151(3) 0.0201(10) Uani 1.00 1 d .
C(26) C 0.4092(5) 0.3106(4) 0.0377(3) 0.0277(11) Uani 1.00 1 d .
C(27) C 0.3712(5) 0.2067(4) 0.0347(4) 0.0301(12) Uani 1.00 1 d .
C(28) C 0.4223(5) 0.1556(4) 0.1103(4) 0.0291(12) Uani 1.00 1 d .
C(29) C 0.5135(5) 0.2085(4) 0.1877(3) 0.0231(10) Uani 1.00 1 d .
C(30) C 0.5557(4) 0.3128(3) 0.1906(3) 0.0173(9) Uani 1.00 1 d .
C(31) C 0.5337(4) 0.6370(3) 0.4208(3) 0.0202(10) Uani 1.00 1 d .
C(32) C 0.4676(4) 0.6957(4) 0.4691(3) 0.0230(10) Uani 1.00 1 d .
C(33) C 0.4935(5) 0.6991(4) 0.5644(4) 0.0258(11) Uani 1.00 1 d .
C(34) C 0.5852(5) 0.6452(4) 0.6131(3) 0.0263(11) Uani 1.00 1 d .
C(35) C 0.6507(4) 0.5879(4) 0.5660(3) 0.0219(10) Uani 1.00 1 d .
C(36) C 0.6242(4) 0.5841(3) 0.4688(3) 0.0193(10) Uani 1.00 1 d .
C(37) C 1.0635(7) 0.3033(6) 0.4723(4) 0.0449(16) Uani 1.00 1 d .
C(38) C 1.1066(6) 0.2605(5) 0.0915(4) 0.0405(15) Uani 1.00 1 d .
C(39) C 1.0390(11) 1.0410(9) 0.4829(8) 0.029(2) Uani 0.50 1 d P
H(1) H 0.5952 -0.1434 0.3228 0.033 Uiso 1.00 1 c R
H(2) H 0.5817 -0.0908 0.4725 0.032 Uiso 1.00 1 c R
H(3) H 0.6600 0.0789 0.5479 0.032 Uiso 1.00 1 c R
H(4) H 0.7593 0.1971 0.4754 0.028 Uiso 1.00 1 c R
H(5) H 0.6236 0.2282 -0.1128 0.031 Uiso 1.00 1 c R
H(6) H 0.6895 0.3991 -0.1273 0.037 Uiso 1.00 1 c R
H(7) H 0.8273 0.5094 0.0012 0.035 Uiso 1.00 1 c R
H(8) H 0.8970 0.4517 0.1457 0.029 Uiso 1.00 1 c R
H(9) H 1.1457 -0.0981 0.1012 0.031 Uiso 1.00 1 c R
H(10) H 1.3424 -0.0692 0.2107 0.033 Uiso 1.00 1 c R
H(11) H 1.3891 0.0611 0.3400 0.034 Uiso 1.00 1 c R
H(12) H 1.2371 0.1569 0.3694 0.032 Uiso 1.00 1 c R
H(13) H 0.9916 0.7982 0.2441 0.040 Uiso 1.00 1 c R
H(14) H 1.1909 0.7559 0.2704 0.045 Uiso 1.00 1 c R
H(15) H 1.2357 0.5958 0.3164 0.036 Uiso 1.00 1 c R
H(16) H 1.0825 0.4778 0.3398 0.027 Uiso 1.00 1 c R
H(17) H 0.3725 0.3456 -0.0131 0.033 Uiso 1.00 1 c R
H(18) H 0.3099 0.1693 -0.0191 0.036 Uiso 1.00 1 c R
H(19) H 0.3941 0.0840 0.1084 0.035 Uiso 1.00 1 c R
H(20) H 0.5475 0.1734 0.2391 0.028 Uiso 1.00 1 c R
H(21) H 0.4056 0.7328 0.4361 0.028 Uiso 1.00 1 c R
H(22) H 0.4488 0.7384 0.5976 0.031 Uiso 1.00 1 c R
H(23) H 0.6024 0.6482 0.6792 0.032 Uiso 1.00 1 c R
H(24) H 0.7131 0.5514 0.5991 0.026 Uiso 1.00 1 c R
H(25) H 1.0972 0.3731 0.5074 0.054 Uiso 1.00 1 c R
H(26) H 1.1298 0.2594 0.4797 0.054 Uiso 1.00 1 c R
H(27) H 0.9985 0.2722 0.4965 0.054 Uiso 1.00 1 c R
H(28) H 1.1647 0.2081 0.0965 0.049 Uiso 1.00 1 c R
H(29) H 1.0355 0.2321 0.1116 0.049 Uiso 1.00 1 c R

loop_
_atom_site_aniso_label
_atom_site_aniso_U_11
_atom_site_aniso_U_22
_atom_site_aniso_U_33
_atom_site_aniso_U_12
_atom_site_aniso_U_13
_atom_site_aniso_U_23
Mo(1) 0.0250(2) 0.0147(2) 0.0187(2) 0.00509(17) 0.00983(18) 0.00146(16)
Mo(2) 0.0169(2) 0.0141(2) 0.0181(2) 0.00330(15) 0.00512(17) -0.00025(16)
Co(1) 0.0189(3) 0.0144(3) 0.0161(3) 0.0042(2) 0.0054(2) 0.0007(2)
Cl(1) 0.0457(9) 0.0350(8) 0.0467(9) 0.0017(7) 0.0029(7) -0.0006(7)
Cl(2) 0.0682(13) 0.0689(12) 0.0311(8) 0.0166(10) 0.0080(8) 0.0057(8)
Cl(3) 0.121(3) 0.403(9) 0.112(3) 0.131(4) 0.053(2) 0.134(4)
S(1) 0.0507(9) 0.0154(6) 0.0275(7) -0.0010(5) 0.0205(6) -0.0008(5)
S(2) 0.0254(6) 0.0210(6) 0.0234(6) 0.0026(5) 0.0080(5) -0.0018(5)
S(3) 0.0260(7) 0.0214(6) 0.0232(6) 0.0056(5) 0.0105(5) -0.0024(5)
S(4) 0.0251(7) 0.0157(6) 0.0421(8) 0.0042(5) 0.0097(6) 0.0082(5)
S(5) 0.0251(6) 0.0221(6) 0.0178(5) 0.0041(5) 0.0052(5) 0.0036(4)
S(6) 0.0209(6) 0.0236(6) 0.0192(6) 0.0084(4) 0.0050(5) 0.0020(4)
O(1) 0.0283(19) 0.0152(16) 0.0216(17) 0.0030(14) 0.0158(15) 0.0017(13)
O(2) 0.0246(18) 0.0163(16) 0.0143(16) 0.0059(13) 0.0096(14) 0.0029(13)
O(3) 0.029(2) 0.0250(19) 0.0250(19) 0.0112(16) 0.0089(17) -0.0015(15)
O(4) 0.0145(17) 0.0157(16) 0.0250(18) 0.0034(13) 0.0076(14) 0.0023(13)
O(5) 0.0160(17) 0.0138(15) 0.0177(16) 0.0006(12) 0.0032(13) -0.0018(13)
O(6) 0.0210(19) 0.0220(18) 0.0199(17) 0.0086(14) 0.0042(15) -0.0022(14)
O(7) 0.037(2) 0.0243(19) 0.0144(17) 0.0099(16) 0.0092(16) 0.0004(14)
O(8) 0.0211(19) 0.0209(18) 0.0267(19) 0.0053(14) 0.0052(15) 0.0025(15)
C(1) 0.030(2) 0.018(2) 0.027(2) 0.001(2) 0.013(2) 0.006(2)
C(2) 0.033(3) 0.019(2) 0.033(3) 0.001(2) 0.013(2) 0.005(2)
C(3) 0.027(2) 0.027(2) 0.035(3) 0.006(2) 0.018(2) 0.011(2)
C(4) 0.035(3) 0.026(2) 0.027(2) 0.011(2) 0.016(2) 0.011(2)
C(5) 0.023(2) 0.021(2) 0.028(2) 0.006(2) 0.011(2) 0.003(2)
C(6) 0.021(2) 0.015(2) 0.025(2) 0.0048(19) 0.011(2) 0.0056(19)
C(7) 0.021(2) 0.025(2) 0.023(2) 0.010(2) 0.006(2) 0.003(2)
C(8) 0.021(2) 0.033(2) 0.021(2) 0.010(2) 0.003(2) 0.002(2)
C(9) 0.039(3) 0.034(3) 0.022(2) 0.015(2) 0.009(2) 0.009(2)
C(10) 0.040(3) 0.021(2) 0.030(2) 0.011(2) 0.014(2) 0.009(2)
C(11) 0.036(3) 0.019(2) 0.021(2) 0.005(2) 0.012(2) 0.002(2)
C(12) 0.022(2) 0.025(2) 0.018(2) 0.012(2) 0.010(2) 0.007(2)
C(13) 0.027(2) 0.016(2) 0.024(2) 0.006(2) 0.009(2) 0.004(2)
C(14) 0.033(3) 0.018(2) 0.031(2) 0.007(2) 0.017(2) 0.000(2)
C(15) 0.029(3) 0.027(2) 0.034(3) 0.008(2) 0.019(2) 0.005(2)
C(16) 0.029(3) 0.031(2) 0.028(2) 0.008(2) 0.010(2) 0.008(2)
C(17) 0.030(3) 0.029(2) 0.020(2) 0.008(2) 0.006(2) 0.002(2)
C(18) 0.028(2) 0.015(2) 0.021(2) 0.0085(19) 0.011(2) 0.0022(19)
C(19) 0.022(2) 0.018(2) 0.029(2) -0.002(2) 0.004(2) 0.003(2)
C(20) 0.029(3) 0.023(2) 0.050(3) -0.001(2) 0.013(2) 0.011(2)
C(21) 0.029(3) 0.037(3) 0.046(3) -0.013(2) 0.014(2) 0.010(2)
C(22) 0.019(2) 0.036(3) 0.036(3) -0.003(2) 0.010(2) 0.007(2)
C(23) 0.023(2) 0.022(2) 0.023(2) 0.004(2) 0.005(2) 0.004(2)
C(24) 0.016(2) 0.020(2) 0.019(2) -0.0013(19) 0.0027(19) 0.0011(19)
C(25) 0.018(2) 0.025(2) 0.016(2) 0.0024(19) 0.0039(19) -0.0001(19)
C(26) 0.025(2) 0.039(3) 0.016(2) 0.000(2) 0.005(2) -0.001(2)
C(27) 0.025(2) 0.038(3) 0.022(2) -0.006(2) 0.007(2) -0.008(2)
C(28) 0.027(3) 0.020(2) 0.035(3) -0.007(2) 0.009(2) -0.008(2)
C(29) 0.025(2) 0.021(2) 0.025(2) 0.000(2) 0.011(2) -0.001(2)
C(30) 0.012(2) 0.021(2) 0.017(2) 0.0022(18) 0.0026(18) -0.0014(18)
C(31) 0.020(2) 0.016(2) 0.023(2) 0.0029(19) 0.007(2) -0.0059(19)
C(32) 0.015(2) 0.023(2) 0.028(2) 0.0025(19) 0.003(2) -0.002(2)
C(33) 0.022(2) 0.024(2) 0.031(2) 0.002(2) 0.011(2) -0.005(2)
C(34) 0.022(2) 0.037(3) 0.019(2) 0.002(2) 0.005(2) 0.004(2)
C(35) 0.021(2) 0.023(2) 0.019(2) 0.002(2) 0.002(2) -0.000(2)
C(36) 0.020(2) 0.017(2) 0.020(2) 0.0036(19) 0.005(2) -0.0007(19)
C(37) 0.044(4) 0.058(4) 0.028(3) 0.012(3) 0.004(2) 0.001(3)
C(38) 0.038(3) 0.045(3) 0.050(4) 0.013(2) 0.024(3) 0.020(3)
C(39) 0.033(6) 0.032(6) 0.024(5) 0.001(4) 0.011(5) 0.010(4)

loop_
_atom_type_symbol
_atom_type_description
_atom_type_scat_dispersion_real
_atom_type_scat_dispersion_imag
_atom_type_scat_source
C C 0.003 0.002
;
International Tables for Crystallography
(1992, Vol. C, Tables 4.2.6.8 and 6.1.1.4)
;
H H 0.000 0.000
;
International Tables for Crystallography
(1992, Vol. C, Table 6.1.1.4)
;
Cl Cl 0.148 0.159
;
International Tables for Crystallography
(1992, Vol. C, Tables 4.2.6.8 and 6.1.1.4)
;
Co Co 0.349 0.972
;
International Tables for Crystallography
(1992, Vol. C, Tables 4.2.6.8 and 6.1.1.4)
;
Mo Mo -1.683 0.686
;
International Tables for Crystallography
(1992, Vol. C, Tables 4.2.6.8 and 6.1.1.4)
;
O O 0.011 0.006
;
International Tables for Crystallography
(1992, Vol. C, Tables 4.2.6.8 and 6.1.1.4)
;
S S 0.125 0.123
;
International Tables for Crystallography
(1992, Vol. C, Tables 4.2.6.8 and 6.1.1.4)
;

loop_
_geom_angle_atom_site_label_1
_geom_angle_atom_site_label_2
_geom_angle_atom_site_label_3
_geom_angle
_geom_angle_publ_flag
_geom_angle_site_symmetry_1
_geom_angle_site_symmetry_3
S(1) Mo(1) S(2) 89.27(5) yes . .
S(1) Mo(1) S(3) 88.62(5) yes . .
S(1) Mo(1) O(1) 81.13(10) yes . .
S(1) Mo(1) O(2) 147.38(12) yes . .
S(1) Mo(1) O(3) 116.18(12) yes . .
S(2) Mo(1) S(3) 84.99(5) yes . .
S(2) Mo(1) O(1) 118.65(10) yes . .
S(2) Mo(1) O(2) 80.97(9) yes . .
S(2) Mo(1) O(3) 149.11(13) yes . .
S(3) Mo(1) O(1) 153.83(10) yes . .
S(3) Mo(1) O(2) 121.06(11) yes . .
S(3) Mo(1) O(3) 78.81(12) yes . .
O(1) Mo(1) O(2) 76.62(14) yes . .
O(1) Mo(1) O(3) 84.21(16) yes . .
O(2) Mo(1) O(3) 85.12(14) yes . .
S(4) Mo(2) S(5) 89.80(5) yes . .
S(4) Mo(2) S(6) 87.19(5) yes . .
S(4) Mo(2) O(4) 81.23(10) yes . .
S(4) Mo(2) O(5) 150.00(11) yes . .
S(4) Mo(2) O(6) 111.10(10) yes . .
S(5) Mo(2) S(6) 84.78(5) yes . .
S(5) Mo(2) O(4) 114.80(11) yes . .
S(5) Mo(2) O(5) 81.19(9) yes . .
S(5) Mo(2) O(6) 152.70(11) yes . .
S(6) Mo(2) O(4) 157.00(9) yes . .
S(6) Mo(2) O(5) 120.05(10) yes . .
S(6) Mo(2) O(6) 79.15(11) yes . .
O(4) Mo(2) O(5) 76.87(13) yes . .
O(4) Mo(2) O(6) 86.55(15) yes . .
O(5) Mo(2) O(6) 87.91(13) yes . .
O(1) Co(1) O(2) 73.56(14) yes . .
O(1) Co(1) O(4) 173.32(12) yes . .
O(1) Co(1) O(5) 101.94(13) yes . .
O(1) Co(1) O(7) 99.80(15) yes . .
O(1) Co(1) O(8) 84.65(14) yes . .
O(2) Co(1) O(4) 101.89(14) yes . .
O(2) Co(1) O(5) 94.83(13) yes . .
O(2) Co(1) O(7) 173.31(14) yes . .
O(2) Co(1) O(8) 87.64(14) yes . .
O(4) Co(1) O(5) 73.28(12) yes . .
O(4) Co(1) O(7) 84.79(14) yes . .
O(4) Co(1) O(8) 100.20(13) yes . .
O(5) Co(1) O(7) 87.28(15) yes . .
O(5) Co(1) O(8) 173.37(13) yes . .
O(7) Co(1) O(8) 90.96(15) yes . .
C(39) Cl(3) C(39) 56.8(7) yes . 2_776
Mo(1) S(1) C(1) 101.24(17) yes . .
Mo(1) S(2) C(7) 99.60(16) yes . .
Mo(1) S(3) C(13) 101.98(19) yes . .
Mo(2) S(4) C(19) 100.52(19) yes . .
Mo(2) S(5) C(25) 100.29(17) yes . .
Mo(2) S(6) C(31) 101.08(19) yes . .
Mo(1) O(1) Co(1) 103.03(17) yes . .
Mo(1) O(1) C(6) 122.2(2) yes . .
Co(1) O(1) C(6) 133.7(3) yes . .
Mo(1) O(2) Co(1) 105.92(16) yes . .
Mo(1) O(2) C(12) 118.5(2) yes . .
Co(1) O(2) C(12) 127.9(3) yes . .
Mo(1) O(3) C(18) 126.0(2) yes . .
Mo(2) O(4) Co(1) 103.01(14) yes . .
Mo(2) O(4) C(24) 122.7(3) yes . .
Co(1) O(4) C(24) 132.6(3) yes . .
Mo(2) O(5) Co(1) 105.18(13) yes . .
Mo(2) O(5) C(30) 119.9(3) yes . .
Co(1) O(5) C(30) 125.5(3) yes . .
Mo(2) O(6) C(36) 125.0(3) yes . .
Co(1) O(8) C(37) 121.7(4) yes . .
S(1) C(1) C(2) 122.3(3) yes . .
S(1) C(1) C(6) 116.8(4) yes . .
C(2) C(1) C(6) 120.8(5) yes . .
C(1) C(2) C(3) 119.8(4) yes . .
C(2) C(3) C(4) 120.3(5) yes . .
C(3) C(4) C(5) 120.7(5) yes . .
C(4) C(5) C(6) 119.1(4) yes . .
O(1) C(6) C(1) 118.2(5) yes . .
O(1) C(6) C(5) 122.4(4) yes . .
C(1) C(6) C(5) 119.3(5) yes . .
S(2) C(7) C(8) 123.3(3) yes . .
S(2) C(7) C(12) 116.9(4) yes . .
C(8) C(7) C(12) 119.8(5) yes . .
C(7) C(8) C(9) 119.5(4) yes . .
C(8) C(9) C(10) 120.1(5) yes . .
C(9) C(10) C(11) 121.1(5) yes . .
C(10) C(11) C(12) 118.5(4) yes . .
O(2) C(12) C(7) 118.7(4) yes . .
O(2) C(12) C(11) 120.4(3) yes . .
C(7) C(12) C(11) 120.9(4) yes . .
S(3) C(13) C(14) 125.0(3) yes . .
S(3) C(13) C(18) 114.4(4) yes . .
C(14) C(13) C(18) 120.6(4) yes . .
C(13) C(14) C(15) 118.8(4) yes . .
C(14) C(15) C(16) 120.6(5) yes . .
C(15) C(16) C(17) 121.1(5) yes . .
C(16) C(17) C(18) 119.3(4) yes . .
O(3) C(18) C(13) 117.3(4) yes . .
O(3) C(18) C(17) 123.2(4) yes . .
C(13) C(18) C(17) 119.5(5) yes . .
S(4) C(19) C(20) 122.2(4) yes . .
S(4) C(19) C(24) 118.1(4) yes . .
C(20) C(19) C(24) 119.7(5) yes . .
C(19) C(20) C(21) 119.5(5) yes . .
C(20) C(21) C(22) 120.3(6) yes . .
C(21) C(22) C(23) 120.7(5) yes . .
C(22) C(23) C(24) 119.8(5) yes . .
O(4) C(24) C(19) 117.3(4) yes . .
O(4) C(24) C(23) 122.7(4) yes . .
C(19) C(24) C(23) 120.0(5) yes . .
S(5) C(25) C(26) 123.3(4) yes . .
S(5) C(25) C(30) 116.6(3) yes . .
C(26) C(25) C(30) 120.0(4) yes . .
C(25) C(26) C(27) 120.0(5) yes . .
C(26) C(27) C(28) 120.2(4) yes . .
C(27) C(28) C(29) 120.4(5) yes . .
C(28) C(29) C(30) 120.1(5) yes . .
O(5) C(30) C(25) 117.7(4) yes . .
O(5) C(30) C(29) 123.0(4) yes . .
C(25) C(30) C(29) 119.2(4) yes . .
S(6) C(31) C(32) 124.0(3) yes . .
S(6) C(31) C(36) 115.6(4) yes . .
C(32) C(31) C(36) 120.3(5) yes . .
C(31) C(32) C(33) 119.2(5) yes . .
C(32) C(33) C(34) 120.5(5) yes . .
C(33) C(34) C(35) 120.4(5) yes . .
C(34) C(35) C(36) 119.1(4) yes . .
O(6) C(36) C(31) 117.9(4) yes . .
O(6) C(36) C(35) 121.7(4) yes . .
C(31) C(36) C(35) 120.4(5) yes . .
Cl(1) C(38) Cl(2) 111.9(4) yes . .
Cl(3) C(39) Cl(3) 123.2(9) yes . 2_776
Cl(3) C(39) C(39) 71.5(7) yes . 2_776
Cl(3) C(39) C(39) 51.6(6) yes 2_776 2_776
C(1) C(2) H(1) 120 no . .
C(3) C(2) H(1) 120 no . .
C(2) C(3) H(2) 120 no . .
C(4) C(3) H(2) 120 no . .
C(3) C(4) H(3) 120 no . .
C(5) C(4) H(3) 120 no . .
C(4) C(5) H(4) 120 no . .
C(6) C(5) H(4) 121 no . .
C(7) C(8) H(5) 120 no . .
C(9) C(8) H(5) 120 no . .
C(8) C(9) H(6) 120 no . .
C(10) C(9) H(6) 120 no . .
C(9) C(10) H(7) 119 no . .
C(11) C(10) H(7) 119 no . .
C(10) C(11) H(8) 121 no . .
C(12) C(11) H(8) 121 no . .
C(13) C(14) H(9) 121 no . .
C(15) C(14) H(9) 121 no . .
C(14) C(15) H(10) 120 no . .
C(16) C(15) H(10) 120 no . .
C(15) C(16) H(11) 120 no . .
C(17) C(16) H(11) 120 no . .
C(16) C(17) H(12) 120 no . .
C(18) C(17) H(12) 120 no . .
C(19) C(20) H(13) 120 no . .
C(21) C(20) H(13) 120 no . .
C(20) C(21) H(14) 120 no . .
C(22) C(21) H(14) 120 no . .
C(21) C(22) H(15) 120 no . .
C(23) C(22) H(15) 120 no . .
C(22) C(23) H(16) 120 no . .
C(24) C(23) H(16) 120 no . .
C(25) C(26) H(17) 120 no . .
C(27) C(26) H(17) 120 no . .
C(26) C(27) H(18) 120 no . .
C(28) C(27) H(18) 120 no . .
C(27) C(28) H(19) 120 no . .
C(29) C(28) H(19) 120 no . .
C(28) C(29) H(20) 120 no . .
C(30) C(29) H(20) 120 no . .
C(31) C(32) H(21) 120 no . .
C(33) C(32) H(21) 120 no . .
C(32) C(33) H(22) 120 no . .
C(34) C(33) H(22) 120 no . .
C(33) C(34) H(23) 120 no . .
C(35) C(34) H(23) 120 no . .
C(34) C(35) H(24) 120 no . .
C(36) C(35) H(24) 120 no . .
O(8) C(37) H(25) 110 no . .
O(8) C(37) H(26) 110 no . .
O(8) C(37) H(27) 110 no . .
H(25) C(37) H(26) 110 no . .
H(25) C(37) H(27) 110 no . .
H(26) C(37) H(27) 110 no . .
Cl(1) C(38) H(28) 109 no . .
Cl(1) C(38) H(29) 109 no . .
Cl(2) C(38) H(28) 109 no . .
Cl(2) C(38) H(29) 109 no . .
H(28) C(38) H(29) 108 no . .

loop_
_geom_bond_atom_site_label_1
_geom_bond_atom_site_label_2
_geom_bond_distance
_geom_bond_publ_flag
_geom_bond_site_symmetry_2
Mo(1) S(1) 2.3224(15) yes .
Mo(1) S(2) 2.3190(12) yes .
Mo(1) S(3) 2.3490(15) yes .
Mo(1) O(1) 2.065(4) yes .
Mo(1) O(2) 2.072(3) yes .
Mo(1) O(3) 2.021(3) yes .
Mo(2) S(4) 2.3297(14) yes .
Mo(2) S(5) 2.3033(12) yes .
Mo(2) S(6) 2.3559(15) yes .
Mo(2) O(4) 2.063(3) yes .
Mo(2) O(5) 2.068(3) yes .
Mo(2) O(6) 2.017(3) yes .
Co(1) O(1) 2.185(3) yes .
Co(1) O(2) 2.096(3) yes .
Co(1) O(4) 2.184(3) yes .
Co(1) O(5) 2.117(3) yes .
Co(1) O(7) 2.083(3) yes .
Co(1) O(8) 2.083(3) yes .
Cl(1) C(38) 1.750(7) yes .
Cl(2) C(38) 1.760(6) yes .
Cl(3) C(39) 1.442(12) yes .
Cl(3) C(39) 1.744(14) yes 2_776
S(1) C(1) 1.755(6) yes .
S(2) C(7) 1.749(5) yes .
S(3) C(13) 1.748(5) yes .
S(4) C(19) 1.750(6) yes .
S(5) C(25) 1.746(5) yes .
S(6) C(31) 1.752(5) yes .
O(1) C(6) 1.361(7) yes .
O(2) C(12) 1.375(6) yes .
O(3) C(18) 1.341(7) yes .
O(4) C(24) 1.364(6) yes .
O(5) C(30) 1.363(4) yes .
O(6) C(36) 1.360(7) yes .
O(8) C(37) 1.454(7) yes .
C(1) C(2) 1.388(8) yes .
C(1) C(6) 1.401(6) yes .
C(2) C(3) 1.370(8) yes .
C(3) C(4) 1.388(7) yes .
C(4) C(5) 1.400(8) yes .
C(5) C(6) 1.393(8) yes .
C(7) C(8) 1.397(7) yes .
C(7) C(12) 1.386(6) yes .
C(8) C(9) 1.377(8) yes .
C(9) C(10) 1.396(7) yes .
C(10) C(11) 1.376(8) yes .
C(11) C(12) 1.395(7) yes .
C(13) C(14) 1.395(8) yes .
C(13) C(18) 1.419(6) yes .
C(14) C(15) 1.388(7) yes .
C(15) C(16) 1.388(7) yes .
C(16) C(17) 1.390(9) yes .
C(17) C(18) 1.387(7) yes .
C(19) C(20) 1.411(8) yes .
C(19) C(24) 1.397(7) yes .
C(20) C(21) 1.372(9) yes .
C(21) C(22) 1.388(9) yes .
C(22) C(23) 1.384(8) yes .
C(23) C(24) 1.382(7) yes .
C(25) C(26) 1.389(6) yes .
C(25) C(30) 1.411(7) yes .
C(26) C(27) 1.369(8) yes .
C(27) C(28) 1.396(8) yes .
C(28) C(29) 1.379(6) yes .
C(29) C(30) 1.386(7) yes .
C(31) C(32) 1.401(8) yes .
C(31) C(36) 1.376(7) yes .
C(32) C(33) 1.371(8) yes .
C(33) C(34) 1.398(8) yes .
C(34) C(35) 1.375(8) yes .
C(35) C(36) 1.398(7) yes .
C(39) C(39) 1.540(19) yes 2_776
C(2) H(1) 0.95 no .
C(3) H(2) 0.95 no .
C(4) H(3) 0.95 no .
C(5) H(4) 0.95 no .
C(8) H(5) 0.95 no .
C(9) H(6) 0.95 no .
C(10) H(7) 0.95 no .
C(11) H(8) 0.95 no .
C(14) H(9) 0.95 no .
C(15) H(10) 0.95 no .
C(16) H(11) 0.95 no .
C(17) H(12) 0.95 no .
C(20) H(13) 0.95 no .
C(21) H(14) 0.95 no .
C(22) H(15) 0.95 no .
C(23) H(16) 0.95 no .
C(26) H(17) 0.95 no .
C(27) H(18) 0.95 no .
C(28) H(19) 0.95 no .
C(29) H(20) 0.95 no .
C(32) H(21) 0.95 no .
C(33) H(22) 0.95 no .
C(34) H(23) 0.95 no .
C(35) H(24) 0.95 no .
C(37) H(25) 0.98 no .
C(37) H(26) 0.98 no .
C(37) H(27) 0.98 no .
C(38) H(28) 0.99 no .
C(38) H(29) 0.99 no .

loop_
_geom_contact_atom_site_label_1
_geom_contact_atom_site_label_2
_geom_contact_distance
_geom_contact_site_symmetry_2
Cl(1) C(20) 3.405(7) 2_765
Cl(2) C(23) 3.588(6) .
Cl(3) O(3) 3.474(8) 1_565
Cl(3) C(1) 3.555(7) 1_565
Cl(3) C(5) 3.600(7) 2_766
Cl(3) C(18) 3.489(8) 1_565
Cl(3) C(20) 3.434(9) .
O(3) Cl(3) 3.474(8) 1_545
O(3) C(38) 3.575(9) .
O(3) C(39) 3.574(13) 1_545
O(5) C(33) 3.525(7) 2_666
O(6) C(33) 3.511(6) 2_666
O(6) C(34) 3.527(6) 2_666
O(6) C(37) 3.294(7) 2_766
O(7) C(22) 3.526(7) 2_766
O(7) C(23) 3.332(5) 2_766
O(7) C(33) 3.446(7) 2_666
C(1) Cl(3) 3.555(7) 1_545
C(4) C(16) 3.595(8) 2_756
C(5) Cl(3) 3.600(7) 2_766
C(5) C(33) 3.509(8) 2_666
C(15) C(28) 3.556(9) 1_655
C(16) C(4) 3.595(8) 2_756
C(18) Cl(3) 3.489(8) 1_545
C(18) C(38) 3.503(9) .
C(20) Cl(1) 3.405(7) 2_765
C(20) Cl(3) 3.434(9) .
C(22) O(7) 3.526(7) 2_766
C(23) Cl(2) 3.588(6) .
C(23) O(7) 3.332(5) 2_766
C(27) C(38) 3.456(10) 1_455
C(28) C(15) 3.556(9) 1_455
C(31) C(35) 3.482(7) 2_666
C(33) O(5) 3.525(7) 2_666
C(33) O(6) 3.511(6) 2_666
C(33) O(7) 3.446(7) 2_666
C(33) C(5) 3.509(8) 2_666
C(34) O(6) 3.527(6) 2_666
C(34) C(36) 3.492(7) 2_666
C(35) C(31) 3.482(7) 2_666
C(35) C(36) 3.529(7) 2_666
C(36) C(34) 3.492(7) 2_666
C(36) C(35) 3.529(7) 2_666
C(36) C(37) 3.525(9) 2_766
C(37) O(6) 3.294(7) 2_766
C(37) C(36) 3.525(9) 2_766
C(37) C(39) 3.425(14) 1_545
C(38) O(3) 3.575(9) .
C(38) C(18) 3.503(9) .
C(38) C(27) 3.456(10) 1_655
C(39) O(3) 3.574(13) 1_565
C(39) C(37) 3.425(14) 1_565
Mo(1) H(29) 3.2325 .
Mo(2) H(25) 3.5270 2_766
Cl(1) H(7) 2.8584 2_765
Cl(1) H(9) 2.9945 2_755
Cl(1) H(13) 3.1981 2_765
Cl(1) H(17) 3.5757 1_655
Cl(1) H(18) 3.3584 1_655
Cl(2) H(6) 3.323 2_765
Cl(2) H(7) 3.049 2_765
Cl(2) H(8) 3.413 .
Cl(2) H(15) 3.3148 .
Cl(2) H(16) 3.297 .
Cl(2) H(23) 2.9406 2_766
Cl(2) H(24) 3.3643 2_766
Cl(3) H(13) 2.991 .
Cl(3) H(27) 3.353 2_766
S(1) H(18) 2.9618 2_655
S(2) H(9) 3.3055 2_755
S(2) H(19) 3.0750 2_655
S(3) H(9) 3.2365 2_755
S(3) H(18) 3.1596 2_655
S(3) H(28) 3.5918 2_755
S(3) H(29) 3.0623 .
S(4) H(1) 3.2997 1_565
S(4) H(17) 3.4981 2_665
S(5) H(6) 3.2490 2_665
S(5) H(17) 2.9710 2_665
S(6) H(1) 3.0942 1_565
S(6) H(6) 2.8500 2_665
S(6) H(15) 3.1263 1_455
O(2) H(29) 2.795 .
O(3) H(29) 2.803 .
O(4) H(25) 2.911 2_766
O(5) H(22) 3.004 2_666
O(5) H(23) 3.167 2_666
O(6) H(25) 2.532 2_766
O(6) H(26) 3.220 2_766
O(7) H(16) 3.313 2_766
O(7) H(22) 3.031 2_666
O(7) H(25) 3.269 2_766
O(8) H(24) 3.338 2_766
C(2) H(10) 3.383 1_455
C(2) H(11) 3.370 1_455
C(3) H(2) 3.447 2_656
C(3) H(3) 3.218 2_656
C(3) H(11) 3.172 1_455
C(3) H(11) 3.329 2_756
C(3) H(12) 3.419 2_756
C(3) H(21) 3.584 1_545
C(4) H(2) 3.115 2_656
C(4) H(11) 3.325 1_455
C(4) H(11) 3.338 2_756
C(4) H(21) 3.121 2_666
C(4) H(22) 3.312 2_666
C(5) H(21) 3.167 2_666
C(5) H(22) 2.758 2_666
C(6) H(22) 3.301 2_666
C(7) H(9) 3.238 2_755
C(7) H(29) 3.445 .
C(8) H(9) 3.285 2_755
C(8) H(10) 3.222 2_755
C(10) H(17) 3.574 2_665
C(11) H(29) 3.301 .
C(12) H(29) 2.887 .
C(13) H(13) 3.238 1_545
C(13) H(28) 3.109 .
C(13) H(29) 3.141 .
C(14) H(13) 3.303 1_545
C(14) H(14) 3.247 1_545
C(14) H(19) 3.262 1_655
C(14) H(28) 3.532 .
C(15) H(3) 3.506 2_756
C(15) H(5) 3.332 2_755
C(15) H(14) 3.131 1_545
C(15) H(19) 2.826 1_655
C(16) H(2) 3.280 2_756
C(16) H(3) 2.953 2_756
C(16) H(19) 3.316 1_655
C(16) H(20) 3.409 1_655
C(16) H(22) 3.592 2_766
C(17) H(2) 3.399 2_756
C(17) H(3) 3.480 2_756
C(18) H(28) 3.177 .
C(18) H(29) 2.987 .
C(19) H(25) 3.383 2_766
C(19) H(27) 3.279 2_766
C(21) H(4) 3.576 2_766
C(21) H(21) 3.339 1_655
C(22) H(21) 3.118 1_655
C(22) H(24) 3.001 2_766
C(23) H(24) 2.947 2_766
C(24) H(25) 3.034 2_766
C(24) H(27) 3.332 2_766
C(26) H(28) 3.337 1_455
C(27) H(28) 2.750 1_455
C(28) H(10) 3.590 1_455
C(28) H(28) 3.028 1_455
C(29) H(22) 3.112 2_666
C(29) H(23) 3.209 2_666
C(30) H(22) 3.329 2_666
C(30) H(23) 3.031 2_666
C(31) H(1) 3.455 1_565
C(31) H(2) 3.494 1_565
C(31) H(15) 3.272 1_455
C(31) H(24) 3.456 2_666
C(32) H(2) 2.934 1_565
C(32) H(3) 3.407 2_666
C(32) H(4) 3.306 2_666
C(32) H(15) 3.026 1_455
C(32) H(24) 3.517 2_666
C(33) H(2) 3.384 1_565
C(33) H(4) 3.232 2_666
C(33) H(11) 3.266 2_766
C(33) H(12) 3.255 2_766
C(33) H(20) 3.384 2_666
C(34) H(12) 3.047 2_766
C(35) H(12) 3.367 2_766
C(35) H(15) 3.289 2_766
C(35) H(16) 3.215 2_766
C(35) H(25) 3.353 2_766
C(35) H(26) 3.300 2_766
C(36) H(25) 3.069 2_766
C(36) H(26) 3.139 2_766
C(37) H(24) 3.487 2_766
C(38) H(7) 3.542 2_765
C(38) H(18) 3.421 1_655
C(39) H(12) 3.500 1_565
C(39) H(26) 2.936 1_565
C(39) H(27) 3.084 1_565
H(1) S(4) 3.2997 1_545
H(1) S(6) 3.0942 1_545
H(1) C(31) 3.455 1_545
H(1) H(5) 3.410 2_655
H(1) H(10) 3.204 1_455
H(1) H(21) 3.473 1_545
H(2) C(3) 3.447 2_656
H(2) C(4) 3.115 2_656
H(2) C(16) 3.280 2_756
H(2) C(17) 3.399 2_756
H(2) C(31) 3.494 1_545
H(2) C(32) 2.934 1_545
H(2) C(33) 3.384 1_545
H(2) H(2) 3.318 2_656
H(2) H(3) 2.699 2_656
H(2) H(11) 3.465 1_455
H(2) H(11) 2.714 2_756
H(2) H(12) 2.952 2_756
H(2) H(21) 2.785 1_545
H(2) H(22) 3.546 1_545
H(3) C(3) 3.218 2_656
H(3) C(15) 3.506 2_756
H(3) C(16) 2.953 2_756
H(3) C(17) 3.480 2_756
H(3) C(32) 3.407 2_666
H(3) H(2) 2.699 2_656
H(3) H(11) 2.733 2_756
H(3) H(14) 3.208 2_766
H(3) H(21) 2.639 2_666
H(3) H(22) 3.497 2_666
H(4) C(21) 3.576 2_766
H(4) C(32) 3.306 2_666
H(4) C(33) 3.232 2_666
H(4) H(21) 2.746 2_666
H(4) H(22) 2.581 2_666
H(5) C(15) 3.332 2_755
H(5) H(1) 3.410 2_655
H(5) H(9) 3.237 2_755
H(5) H(10) 2.525 2_755
H(5) H(14) 3.582 2_765
H(6) Cl(2) 3.323 2_765
H(6) S(5) 3.2490 2_665
H(6) S(6) 2.8500 2_665
H(6) H(14) 3.420 2_765
H(6) H(15) 3.181 2_765
H(7) Cl(1) 2.8584 2_765
H(7) Cl(2) 3.049 2_765
H(7) C(38) 3.542 2_765
H(7) H(17) 3.124 2_665
H(8) Cl(2) 3.413 .
H(8) H(29) 3.455 .
H(9) Cl(1) 2.9945 2_755
H(9) S(2) 3.3055 2_755
H(9) S(3) 3.2365 2_755
H(9) C(7) 3.238 2_755
H(9) C(8) 3.285 2_755
H(9) H(5) 3.237 2_755
H(9) H(13) 3.425 1_545
H(9) H(14) 3.299 1_545
H(9) H(19) 3.466 1_655
H(9) H(29) 3.437 2_755
H(10) C(2) 3.383 1_655
H(10) C(8) 3.222 2_755
H(10) C(28) 3.590 1_655
H(10) H(1) 3.204 1_655
H(10) H(5) 2.525 2_755
H(10) H(14) 3.077 1_545
H(10) H(19) 2.763 1_655
H(11) C(2) 3.370 1_655
H(11) C(3) 3.172 1_655
H(11) C(3) 3.329 2_756
H(11) C(4) 3.325 1_655
H(11) C(4) 3.338 2_756
H(11) C(33) 3.266 2_766
H(11) H(2) 3.465 1_655
H(11) H(2) 2.714 2_756
H(11) H(3) 2.733 2_756
H(11) H(19) 3.532 1_655
H(11) H(20) 3.023 1_655
H(11) H(22) 2.933 2_766
H(12) C(3) 3.419 2_756
H(12) C(33) 3.255 2_766
H(12) C(34) 3.047 2_766
H(12) C(35) 3.367 2_766
H(12) C(39) 3.500 1_545
H(12) H(2) 2.952 2_756
H(12) H(22) 3.566 2_766
H(12) H(23) 3.243 2_766
H(13) Cl(1) 3.1981 2_765
H(13) Cl(3) 2.991 .
H(13) C(13) 3.238 1_565
H(13) C(14) 3.303 1_565
H(13) H(9) 3.425 1_565
H(14) C(14) 3.247 1_565
H(14) C(15) 3.131 1_565
H(14) H(3) 3.208 2_766
H(14) H(5) 3.582 2_765
H(14) H(6) 3.420 2_765
H(14) H(9) 3.299 1_565
H(14) H(10) 3.077 1_565
H(14) H(21) 3.028 1_655
H(15) Cl(2) 3.3148 .
H(15) S(6) 3.1263 1_655
H(15) C(31) 3.272 1_655
H(15) C(32) 3.026 1_655
H(15) C(35) 3.289 2_766
H(15) H(6) 3.181 2_765
H(15) H(21) 2.605 1_655
H(15) H(24) 2.446 2_766
H(16) Cl(2) 3.297 .
H(16) O(7) 3.313 2_766
H(16) C(35) 3.215 2_766
H(16) H(24) 2.335 2_766
H(17) Cl(1) 3.5757 1_455
H(17) S(4) 3.4981 2_665
H(17) S(5) 2.9710 2_665
H(17) C(10) 3.574 2_665
H(17) H(7) 3.124 2_665
H(18) Cl(1) 3.3584 1_455
H(18) S(1) 2.9618 2_655
H(18) S(3) 3.1596 2_655
H(18) C(38) 3.421 1_455
H(18) H(28) 2.742 1_455
H(19) S(2) 3.0750 2_655
H(19) C(14) 3.262 1_455
H(19) C(15) 2.826 1_455
H(19) C(16) 3.316 1_455
H(19) H(9) 3.466 1_455
H(19) H(10) 2.763 1_455
H(19) H(11) 3.532 1_455
H(19) H(28) 3.177 1_455
H(20) C(16) 3.409 1_455
H(20) C(33) 3.384 2_666
H(20) H(11) 3.023 1_455
H(20) H(22) 2.569 2_666
H(20) H(23) 3.332 2_666
H(21) C(3) 3.584 1_565
H(21) C(4) 3.121 2_666
H(21) C(5) 3.167 2_666
H(21) C(21) 3.339 1_455
H(21) C(22) 3.118 1_455
H(21) H(1) 3.473 1_565
H(21) H(2) 2.785 1_565
H(21) H(3) 2.639 2_666
H(21) H(4) 2.746 2_666
H(21) H(14) 3.028 1_455
H(21) H(15) 2.605 1_455
H(22) O(5) 3.004 2_666
H(22) O(7) 3.031 2_666
H(22) C(4) 3.312 2_666
H(22) C(5) 2.758 2_666
H(22) C(6) 3.301 2_666
H(22) C(16) 3.592 2_766
H(22) C(29) 3.112 2_666
H(22) C(30) 3.329 2_666
H(22) H(2) 3.546 1_565
H(22) H(3) 3.497 2_666
H(22) H(4) 2.581 2_666
H(22) H(11) 2.933 2_766
H(22) H(12) 3.566 2_766
H(22) H(20) 2.569 2_666
H(23) Cl(2) 2.9406 2_766
H(23) O(5) 3.167 2_666
H(23) C(29) 3.209 2_666
H(23) C(30) 3.031 2_666
H(23) H(12) 3.243 2_766
H(23) H(20) 3.332 2_666
H(24) Cl(2) 3.3643 2_766
H(24) O(8) 3.338 2_766
H(24) C(22) 3.001 2_766
H(24) C(23) 2.947 2_766
H(24) C(31) 3.456 2_666
H(24) C(32) 3.517 2_666
H(24) C(37) 3.487 2_766
H(24) H(15) 2.446 2_766
H(24) H(16) 2.335 2_766
H(24) H(25) 3.161 2_766
H(24) H(26) 3.405 2_766
H(25) Mo(2) 3.5270 2_766
H(25) O(4) 2.911 2_766
H(25) O(6) 2.532 2_766
H(25) O(7) 3.269 2_766
H(25) C(19) 3.383 2_766
H(25) C(24) 3.034 2_766
H(25) C(35) 3.353 2_766
H(25) C(36) 3.069 2_766
H(25) H(24) 3.161 2_766
H(26) O(6) 3.220 2_766
H(26) C(35) 3.300 2_766
H(26) C(36) 3.139 2_766
H(26) C(39) 2.936 1_545
H(26) H(24) 3.405 2_766
H(27) Cl(3) 3.353 2_766
H(27) C(19) 3.279 2_766
H(27) C(24) 3.332 2_766
H(27) C(39) 3.084 1_545
H(28) S(3) 3.5918 2_755
H(28) C(13) 3.109 .
H(28) C(14) 3.532 .
H(28) C(18) 3.177 .
H(28) C(26) 3.337 1_655
H(28) C(27) 2.750 1_655
H(28) C(28) 3.028 1_655
H(28) H(18) 2.742 1_655
H(28) H(19) 3.177 1_655
H(29) Mo(1) 3.2325 .
H(29) S(3) 3.0623 .
H(29) O(2) 2.795 .
H(29) O(3) 2.803 .
H(29) C(7) 3.445 .
H(29) C(11) 3.301 .
H(29) C(12) 2.887 .
H(29) C(13) 3.141 .
H(29) C(18) 2.987 .
H(29) H(8) 3.455 .
H(29) H(9) 3.437 2_755

loop_
_geom_torsion_atom_site_label_1
_geom_torsion_atom_site_label_2
_geom_torsion_atom_site_label_3
_geom_torsion_atom_site_label_4
_geom_torsion
S(1) Mo(1) S(2) C(7) 165.9(2)
S(2) Mo(1) S(1) C(1) -122.17(19)
S(1) Mo(1) S(3) C(13) -107.24(19)
S(3) Mo(1) S(1) C(1) 152.83(19)
S(1) Mo(1) O(1) Co(1) -162.99(14)
S(1) Mo(1) O(1) C(6) 6.5(3)
O(1) Mo(1) S(1) C(1) -3.0(2)
S(1) Mo(1) O(2) Co(1) 55.7(2)
S(1) Mo(1) O(2) C(12) -96.2(4)
O(2) Mo(1) S(1) C(1) -50.3(2)
S(1) Mo(1) O(3) C(18) 72.1(4)
O(3) Mo(1) S(1) C(1) 76.0(2)
S(2) Mo(1) S(3) C(13) 163.37(19)
S(3) Mo(1) S(2) C(7) -105.4(2)
S(2) Mo(1) O(1) Co(1) -78.73(14)
S(2) Mo(1) O(1) C(6) 90.8(3)
O(1) Mo(1) S(2) C(7) 86.4(2)
S(2) Mo(1) O(2) Co(1) 129.88(14)
S(2) Mo(1) O(2) C(12) -22.0(3)
O(2) Mo(1) S(2) C(7) 17.1(2)
S(2) Mo(1) O(3) C(18) -70.5(5)
O(3) Mo(1) S(2) C(7) -47.2(3)
S(3) Mo(1) O(1) Co(1) 128.90(17)
S(3) Mo(1) O(1) C(6) -61.6(4)
O(1) Mo(1) S(3) C(13) -40.7(3)
S(3) Mo(1) O(2) Co(1) -151.60(9)
S(3) Mo(1) O(2) C(12) 56.5(3)
O(2) Mo(1) S(3) C(13) 87.1(2)
S(3) Mo(1) O(3) C(18) -10.8(4)
O(3) Mo(1) S(3) C(13) 9.8(2)
O(1) Mo(1) O(2) Co(1) 7.41(14)
O(1) Mo(1) O(2) C(12) -144.5(3)
O(2) Mo(1) O(1) Co(1) -7.02(13)
O(2) Mo(1) O(1) C(6) 162.5(3)
O(1) Mo(1) O(3) C(18) 149.2(4)
O(3) Mo(1) O(1) Co(1) 79.32(16)
O(3) Mo(1) O(1) C(6) -111.2(3)
O(2) Mo(1) O(3) C(18) -133.8(4)
O(3) Mo(1) O(2) Co(1) -77.78(17)
O(3) Mo(1) O(2) C(12) 130.3(3)
S(4) Mo(2) S(5) C(25) 166.7(2)
S(5) Mo(2) S(4) C(19) -112.40(19)
S(4) Mo(2) S(6) C(31) -103.49(17)
S(6) Mo(2) S(4) C(19) 162.82(19)
S(4) Mo(2) O(4) Co(1) -169.16(14)
S(4) Mo(2) O(4) C(24) -2.2(3)
O(4) Mo(2) S(4) C(19) 2.8(2)
S(4) Mo(2) O(5) Co(1) 54.4(2)
S(4) Mo(2) O(5) C(30) -93.8(4)
O(5) Mo(2) S(4) C(19) -40.6(2)
S(4) Mo(2) O(6) C(36) 73.1(3)
O(6) Mo(2) S(4) C(19) 85.6(2)
S(5) Mo(2) S(6) C(31) 166.46(17)
S(6) Mo(2) S(5) C(25) -106.1(2)
S(5) Mo(2) O(4) Co(1) -83.48(15)
S(5) Mo(2) O(4) C(24) 83.4(3)
O(4) Mo(2) S(5) C(25) 86.5(2)
S(5) Mo(2) O(5) Co(1) 128.38(15)
S(5) Mo(2) O(5) C(30) -19.8(3)
O(5) Mo(2) S(5) C(25) 15.4(2)
S(5) Mo(2) O(6) C(36) -64.6(4)
O(6) Mo(2) S(5) C(25) -52.2(3)
S(6) Mo(2) O(4) Co(1) 130.2(2)
S(6) Mo(2) O(4) C(24) -62.9(5)
O(4) Mo(2) S(6) C(31) -43.9(3)
S(6) Mo(2) O(5) Co(1) -152.92(9)
S(6) Mo(2) O(5) C(30) 58.9(4)
O(5) Mo(2) S(6) C(31) 89.8(2)
S(6) Mo(2) O(6) C(36) -9.6(3)
O(6) Mo(2) S(6) C(31) 8.63(19)
O(4) Mo(2) O(5) Co(1) 10.21(15)
O(4) Mo(2) O(5) C(30) -138.0(4)
O(5) Mo(2) O(4) Co(1) -9.80(14)
O(5) Mo(2) O(4) C(24) 157.1(3)
O(4) Mo(2) O(6) C(36) 152.3(3)
O(6) Mo(2) O(4) Co(1) 78.86(15)
O(6) Mo(2) O(4) C(24) -114.2(3)
O(5) Mo(2) O(6) C(36) -130.7(3)
O(6) Mo(2) O(5) Co(1) -76.73(17)
O(6) Mo(2) O(5) C(30) 135.1(3)
O(1) Co(1) O(2) Mo(1) -7.10(14)
O(1) Co(1) O(2) C(12) 141.3(4)
O(2) Co(1) O(1) Mo(1) 7.04(13)
O(2) Co(1) O(1) C(6) -160.6(4)
O(1) Co(1) O(4) Mo(2) 54.7(14)
O(1) Co(1) O(4) C(24) -110.3(13)
O(4) Co(1) O(1) Mo(1) 54.8(14)
O(4) Co(1) O(1) C(6) -112.9(13)
O(1) Co(1) O(5) Mo(2) 175.02(15)
O(1) Co(1) O(5) C(30) -39.1(4)
O(5) Co(1) O(1) Mo(1) 98.60(16)
O(5) Co(1) O(1) C(6) -69.1(4)
O(7) Co(1) O(1) Mo(1) -172.12(15)
O(7) Co(1) O(1) C(6) 20.2(4)
O(1) Co(1) O(8) C(37) -83.5(4)
O(8) Co(1) O(1) Mo(1) -82.07(17)
O(8) Co(1) O(1) C(6) 110.2(4)
O(2) Co(1) O(4) Mo(2) 101.26(16)
O(2) Co(1) O(4) C(24) -63.8(4)
O(4) Co(1) O(2) Mo(1) 177.94(14)
O(4) Co(1) O(2) C(12) -33.7(3)
O(2) Co(1) O(5) Mo(2) -110.79(16)
O(2) Co(1) O(5) C(30) 35.0(4)
O(5) Co(1) O(2) Mo(1) -108.15(15)
O(5) Co(1) O(2) C(12) 40.2(3)
O(7) Co(1) O(2) Mo(1) 0.0(13)
O(7) Co(1) O(2) C(12) 148.4(11)
O(2) Co(1) O(8) C(37) -157.2(4)
O(8) Co(1) O(2) Mo(1) 78.02(16)
O(8) Co(1) O(2) C(12) -133.6(3)
O(4) Co(1) O(5) Mo(2) -9.80(15)
O(4) Co(1) O(5) C(30) 136.0(4)
O(5) Co(1) O(4) Mo(2) 9.73(14)
O(5) Co(1) O(4) C(24) -155.3(4)
O(7) Co(1) O(4) Mo(2) -78.98(17)
O(7) Co(1) O(4) C(24) 116.0(4)
O(4) Co(1) O(8) C(37) 101.1(4)
O(8) Co(1) O(4) Mo(2) -169.02(16)
O(8) Co(1) O(4) C(24) 26.0(4)
O(7) Co(1) O(5) Mo(2) 75.57(17)
O(7) Co(1) O(5) C(30) -138.6(4)
O(5) Co(1) O(8) C(37) 90.7(14)
O(8) Co(1) O(5) Mo(2) 0.8(14)
O(8) Co(1) O(5) C(30) 146.7(12)
O(7) Co(1) O(8) C(37) 16.2(4)
Mo(1) S(1) C(1) C(2) -175.7(4)
Mo(1) S(1) C(1) C(6) 0.2(4)
Mo(1) S(2) C(7) C(8) 165.7(5)
Mo(1) S(2) C(7) C(12) -14.5(5)
Mo(1) S(3) C(13) C(14) 172.2(4)
Mo(1) S(3) C(13) C(18) -10.4(4)
Mo(2) S(4) C(19) C(20) 176.7(4)
Mo(2) S(4) C(19) C(24) -3.7(4)
Mo(2) S(5) C(25) C(26) 167.7(5)
Mo(2) S(5) C(25) C(30) -13.3(4)
Mo(2) S(6) C(31) C(32) 173.8(4)
Mo(2) S(6) C(31) C(36) -9.2(4)
Mo(1) O(1) C(6) C(1) -8.3(6)
Mo(1) O(1) C(6) C(5) 170.3(3)
Co(1) O(1) C(6) C(1) 157.5(3)
Co(1) O(1) C(6) C(5) -23.9(7)
Mo(1) O(2) C(12) C(7) 19.1(6)
Mo(1) O(2) C(12) C(11) -159.3(4)
Co(1) O(2) C(12) C(7) -125.8(4)
Co(1) O(2) C(12) C(11) 55.8(7)
Mo(1) O(3) C(18) C(13) 6.8(7)
Mo(1) O(3) C(18) C(17) -173.7(4)
Mo(2) O(4) C(24) C(19) 0.4(6)
Mo(2) O(4) C(24) C(23) -177.7(3)
Co(1) O(4) C(24) C(19) 163.0(3)
Co(1) O(4) C(24) C(23) -15.1(7)
Mo(2) O(5) C(30) C(25) 16.8(6)
Mo(2) O(5) C(30) C(29) -162.2(4)
Co(1) O(5) C(30) C(25) -124.6(4)
Co(1) O(5) C(30) C(29) 56.5(7)
Mo(2) O(6) C(36) C(31) 6.2(6)
Mo(2) O(6) C(36) C(35) -173.3(3)
S(1) C(1) C(2) C(3) 173.8(4)
S(1) C(1) C(6) O(1) 4.7(6)
S(1) C(1) C(6) C(5) -174.0(4)
C(2) C(1) C(6) O(1) -179.3(4)
C(2) C(1) C(6) C(5) 2.0(8)
C(6) C(1) C(2) C(3) -2.0(8)
C(1) C(2) C(3) C(4) 1.4(8)
C(2) C(3) C(4) C(5) -0.8(8)
C(3) C(4) C(5) C(6) 0.8(8)
C(4) C(5) C(6) O(1) -180.0(4)
C(4) C(5) C(6) C(1) -1.4(8)
S(2) C(7) C(8) C(9) -178.6(5)
S(2) C(7) C(12) O(2) -0.5(7)
S(2) C(7) C(12) C(11) 177.9(4)
C(8) C(7) C(12) O(2) 179.3(5)
C(8) C(7) C(12) C(11) -2.3(9)
C(12) C(7) C(8) C(9) 1.6(9)
C(7) C(8) C(9) C(10) -0.0(10)
C(8) C(9) C(10) C(11) -0.9(10)
C(9) C(10) C(11) C(12) 0.2(8)
C(10) C(11) C(12) O(2) 179.7(5)
C(10) C(11) C(12) C(7) 1.3(9)
S(3) C(13) C(14) C(15) 176.5(4)
S(3) C(13) C(18) O(3) 4.3(6)
S(3) C(13) C(18) C(17) -175.2(4)
C(14) C(13) C(18) O(3) -178.2(5)
C(14) C(13) C(18) C(17) 2.3(8)
C(18) C(13) C(14) C(15) -0.8(8)
C(13) C(14) C(15) C(16) -1.6(9)
C(14) C(15) C(16) C(17) 2.6(9)
C(15) C(16) C(17) C(18) -1.0(9)
C(16) C(17) C(18) O(3) 179.2(5)
C(16) C(17) C(18) C(13) -1.4(8)
S(4) C(19) C(20) C(21) 179.9(3)
S(4) C(19) C(24) O(4) 2.6(6)
S(4) C(19) C(24) C(23) -179.2(4)
C(20) C(19) C(24) O(4) -177.8(4)
C(20) C(19) C(24) C(23) 0.4(7)
C(24) C(19) C(20) C(21) 0.4(7)
C(19) C(20) C(21) C(22) -0.2(7)
C(20) C(21) C(22) C(23) -0.6(9)
C(21) C(22) C(23) C(24) 1.4(8)
C(22) C(23) C(24) O(4) 176.9(4)
C(22) C(23) C(24) C(19) -1.2(7)
S(5) C(25) C(26) C(27) 178.9(5)
S(5) C(25) C(30) O(5) 0.1(5)
S(5) C(25) C(30) C(29) 179.1(4)
C(26) C(25) C(30) O(5) 179.1(5)
C(26) C(25) C(30) C(29) -1.9(8)
C(30) C(25) C(26) C(27) -0.1(7)
C(25) C(26) C(27) C(28) 1.8(10)
C(26) C(27) C(28) C(29) -1.6(10)
C(27) C(28) C(29) C(30) -0.4(9)
C(28) C(29) C(30) O(5) -178.9(5)
C(28) C(29) C(30) C(25) 2.1(9)
S(6) C(31) C(32) C(33) 176.4(4)
S(6) C(31) C(36) O(6) 3.6(6)
S(6) C(31) C(36) C(35) -176.8(3)
C(32) C(31) C(36) O(6) -179.2(4)
C(32) C(31) C(36) C(35) 0.3(7)
C(36) C(31) C(32) C(33) -0.5(7)
C(31) C(32) C(33) C(34) 0.4(7)
C(32) C(33) C(34) C(35) -0.0(7)
C(33) C(34) C(35) C(36) -0.1(6)
C(34) C(35) C(36) O(6) 179.5(4)
C(34) C(35) C(36) C(31) -0.0(7)
